data_7036134
loop_
_publ_author_name
'Zhao, Rong-Qing'
'Liu, Xing'
'Zhou, Jian'
'Xiao, Hong-Ping'
'Zou, Hua-Hong'
'Fu, Lianshe'
'Tang, Qiuling'
'Tan, Xiao-Feng'

_publ_section_title
;
 The first examples of 1-D organic hybrid lanthanoid thioarsenates based
 on two [As(V)S4](3-) linkage modes.
;
_journal_issue 14
_journal_name_full 'Dalton transactions (Cambridge, England : 2003)'
_journal_page_first 6015
_journal_page_last 6022
_journal_paper_doi 10.1039/c5dt02188j
_journal_volume 45
_journal_year 2016
_chemical_formula_moiety 'C18 H60 As2 N12 Pr2 S8'
_chemical_formula_sum 'C18 H60 As2 N12 Pr2 S8'
_chemical_formula_weight 1132.92
_chemical_name_systematic
; 
 ? 
;
_space_group_IT_number 15
_symmetry_cell_setting monoclinic
_symmetry_space_group_name_Hall '-C 2yc'
_symmetry_space_group_name_H-M 'C 1 2/c 1'
_atom_sites_solution_hydrogens geom
_atom_sites_solution_primary direct
_atom_sites_solution_secondary difmap
_audit_creation_method SHELXL-97
_audit_update_record
;
2015-08-03 deposited with the CCDC.
2015-08-10 downloaded from the CCDC.
;
_cell_angle_alpha 90.00
_cell_angle_beta 121.7490(10)
_cell_angle_gamma 90.00
_cell_formula_units_Z 8
_cell_length_a 38.7385(4)
_cell_length_b 11.99890(10)
_cell_length_c 20.6700(2)
_cell_measurement_reflns_used 26782
_cell_measurement_temperature 296(2)
_cell_measurement_theta_max 28.8040
_cell_measurement_theta_min 3.5090
_cell_volume 8170.12(16)
_computing_cell_refinement 'CrystalClear, Ver. 1.30 (Rigaku/MSC, 2001)'
_computing_data_collection 'CrystalClear, Ver. 1.30 (Rigaku/MSC, 2001)'
_computing_data_reduction 'CrystalStructure, Ver. 3.60 (Rigaku/MSC, 2004)'
_computing_molecular_graphics 'ORTEPII (Johnson, 1976)'
_computing_publication_material SHELXL97
_computing_structure_refinement 'SHELXL97 (Sheldrick, 1997)'
_computing_structure_solution 'SHELXS97 (Sheldrick, 1990)'
_diffrn_ambient_temperature 296(2)
_diffrn_detector_area_resol_mean 7.31
_diffrn_measured_fraction_theta_full 0.996
_diffrn_measured_fraction_theta_max 0.996
_diffrn_measurement_device_type 'Rigaku Mercury'
_diffrn_measurement_method \w
_diffrn_radiation_monochromator graphite
_diffrn_radiation_source 'fine-focus sealed tube'
_diffrn_radiation_type MoK\a
_diffrn_radiation_wavelength 0.71073
_diffrn_reflns_av_R_equivalents 0.0306
_diffrn_reflns_av_unetI/netI 0.0205
_diffrn_reflns_limit_h_max 49
_diffrn_reflns_limit_h_min -49
_diffrn_reflns_limit_k_max 15
_diffrn_reflns_limit_k_min -15
_diffrn_reflns_limit_l_max 26
_diffrn_reflns_limit_l_min -25
_diffrn_reflns_number 59197
_diffrn_reflns_theta_full 27.10
_diffrn_reflns_theta_max 27.10
_diffrn_reflns_theta_min 3.40
_exptl_absorpt_coefficient_mu 4.404
_exptl_absorpt_correction_T_max 0.7480
_exptl_absorpt_correction_T_min 0.5983
_exptl_absorpt_correction_type multi-scan
_exptl_absorpt_process_details 'Jacobson, R. (1998) Private communication'
_exptl_crystal_colour green
_exptl_crystal_density_diffrn 1.842
_exptl_crystal_density_method 'not measured'
_exptl_crystal_description block
_exptl_crystal_F_000 4512
_exptl_crystal_size_max 0.13
_exptl_crystal_size_mid 0.11
_exptl_crystal_size_min 0.07
_refine_diff_density_max 0.897
_refine_diff_density_min -0.748
_refine_diff_density_rms 0.104
_refine_ls_extinction_method none
_refine_ls_goodness_of_fit_ref 1.012
_refine_ls_hydrogen_treatment constr
_refine_ls_matrix_type full
_refine_ls_number_parameters 451
_refine_ls_number_reflns 8980
_refine_ls_number_restraints 187
_refine_ls_restrained_S_all 1.004
_refine_ls_R_factor_all 0.0361
_refine_ls_R_factor_gt 0.0285
_refine_ls_shift/su_max 0.002
_refine_ls_shift/su_mean 0.000
_refine_ls_structure_factor_coef Fsqd
_refine_ls_weighting_details 'calc w=1/[\s^2^(Fo^2^)+(0.0750P)^2^+4.0000P] where P=(Fo^2^+2Fc^2^)/3'
_refine_ls_weighting_scheme calc
_refine_ls_wR_factor_gt 0.0976
_refine_ls_wR_factor_ref 0.1039
_reflns_number_gt 7716
_reflns_number_total 8980
_reflns_threshold_expression >2sigma(I)
_cod_data_source_file c5dt02188j2.cif
_cod_data_source_block Ib
_cod_depositor_comments 'Adding full bibliography for 7036133--7036141.cif.'
_cod_original_cell_volume 8170.11(13)
_cod_original_sg_symbol_H-M C2/c
_cod_database_code 7036134

loop_
_symmetry_equiv_pos_as_xyz
'x, y, z'
'-x, y, -z+1/2'
'x+1/2, y+1/2, z'
'-x+1/2, y+1/2, -z+1/2'
'-x, -y, -z'
'x, -y, z-1/2'
'-x+1/2, -y+1/2, -z'
'x+1/2, -y+1/2, z-1/2'

loop_
_atom_site_label
_atom_site_type_symbol
_atom_site_fract_x
_atom_site_fract_y
_atom_site_fract_z
_atom_site_U_iso_or_equiv
_atom_site_adp_type
_atom_site_occupancy
_atom_site_symmetry_multiplicity
_atom_site_calc_flag
_atom_site_refinement_flags
_atom_site_disorder_assembly
_atom_site_disorder_group
Pr1 Pr 0.300013(6) 0.233537(16) 0.723472(12) 0.02935(8) Uani 1 1 d . A .
Pr2 Pr 0.069685(6) 0.272423(16) 0.494025(11) 0.02777(8) Uani 1 1 d . . .
As1 As 0.434167(10) 0.23598(3) 0.86870(2) 0.02738(10) Uani 1 1 d . . .
As2 As 0.183625(11) 0.24106(3) 0.61224(2) 0.03665(11) Uani 1 1 d . . .
S1 S 0.48550(2) 0.13184(8) 0.94237(5) 0.0347(2) Uani 1 1 d . . .
S2 S 0.43242(3) 0.38030(8) 0.92846(6) 0.0451(2) Uani 1 1 d . . .
S3 S 0.43581(3) 0.28211(10) 0.76902(6) 0.0484(3) Uani 1 1 d . . .
S4 S 0.38076(3) 0.13532(7) 0.83398(6) 0.0376(2) Uani 1 1 d . . .
S5 S 0.14976(3) 0.37372(10) 0.53478(8) 0.0614(4) Uani 1 1 d . . .
S6 S 0.21959(3) 0.15413(10) 0.57669(7) 0.0543(3) Uani 1 1 d . . .
S7 S 0.14037(3) 0.13186(9) 0.61516(7) 0.0507(3) Uani 1 1 d . . .
S8 S 0.22621(3) 0.31076(12) 0.72208(7) 0.0613(3) Uani 1 1 d . . .
N1 N 0.29391(12) 0.1176(3) 0.8275(2) 0.0530(9) Uani 1 1 d . . .
H1D H 0.2674 0.1097 0.8112 0.064 Uiso 1 1 calc R . .
H1E H 0.3041 0.0490 0.8310 0.064 Uiso 1 1 calc R . .
N2 N 0.32371(10) 0.3388(3) 0.85307(19) 0.0459(8) Uani 1 1 d . . .
H2B H 0.3510 0.3434 0.8793 0.055 Uiso 1 1 calc R . .
H2C H 0.3140 0.4088 0.8419 0.055 Uiso 1 1 calc R . .
N7 N 0.02557(11) 0.0994(3) 0.4131(2) 0.0543(9) Uani 1 1 d . . .
H7D H 0.0253 0.0488 0.4450 0.065 Uiso 1 1 calc R . .
H7E H -0.0002 0.1224 0.3816 0.065 Uiso 1 1 calc R . .
N8 N 0.09993(12) 0.1474(4) 0.4266(2) 0.0652(11) Uani 1 1 d . B .
H8B H 0.0962 0.1841 0.3854 0.078 Uiso 1 1 calc R . .
H8C H 0.1269 0.1397 0.4591 0.078 Uiso 1 1 calc R . .
N9 N 0.03842(10) 0.3491(3) 0.35390(17) 0.0403(7) Uani 1 1 d . . .
H9C H 0.0476 0.3076 0.3297 0.048 Uiso 1 1 calc R . .
H9D H 0.0112 0.3422 0.3285 0.048 Uiso 1 1 calc R . .
N10 N 0.06540(8) 0.4924(3) 0.48056(16) 0.0348(7) Uani 1 1 d . . .
H10D H 0.0491 0.5175 0.4963 0.042 Uiso 1 1 calc R . .
H10E H 0.0903 0.5205 0.5123 0.042 Uiso 1 1 calc R . .
N11 N 0.08509(12) 0.3605(3) 0.6231(2) 0.0536(9) Uani 1 1 d . . .
H11C H 0.1112 0.3470 0.6588 0.064 Uiso 1 1 calc R . .
H11D H 0.0820 0.4348 0.6171 0.064 Uiso 1 1 calc R . .
N12 N 0.04230(10) 0.1587(3) 0.56809(19) 0.0423(8) Uani 1 1 d . . .
H12B H 0.0150 0.1566 0.5389 0.051 Uiso 1 1 calc R . .
H12C H 0.0513 0.0881 0.5737 0.051 Uiso 1 1 calc R . .
C1 C 0.3315(2) 0.3376(5) 0.9806(3) 0.0858(18) Uani 1 1 d . . .
H1A H 0.3241 0.4147 0.9770 0.129 Uiso 1 1 calc R . .
H1B H 0.3604 0.3315 1.0042 0.129 Uiso 1 1 calc R . .
H1C H 0.3232 0.2985 1.0107 0.129 Uiso 1 1 calc R . .
C2 C 0.31139(18) 0.2887(5) 0.9041(3) 0.0694(15) Uani 1 1 d . . .
H2A H 0.2824 0.3051 0.8805 0.083 Uiso 1 1 calc R . .
C3 C 0.3147(2) 0.1675(4) 0.9039(3) 0.0762(17) Uani 1 1 d . . .
H3A H 0.3034 0.1358 0.9321 0.091 Uiso 1 1 calc R . .
H3B H 0.3432 0.1474 0.9303 0.091 Uiso 1 1 calc R . .
C13 C 0.05983(18) 0.6573(4) 0.4035(3) 0.0703(14) Uani 1 1 d . . .
H13A H 0.0577 0.6967 0.4417 0.105 Uiso 1 1 calc R . .
H13B H 0.0408 0.6877 0.3543 0.105 Uiso 1 1 calc R . .
H13C H 0.0869 0.6650 0.4133 0.105 Uiso 1 1 calc R . .
C14 C 0.0507(2) 0.5365(4) 0.4053(3) 0.0838(19) Uani 1 1 d . . .
H14A H 0.0217 0.5420 0.3870 0.101 Uiso 1 1 calc R . .
C15 C 0.0486(2) 0.4637(5) 0.3527(3) 0.097(2) Uani 1 1 d . . .
H15A H 0.0748 0.4649 0.3570 0.116 Uiso 1 1 calc R . .
H15B H 0.0290 0.4931 0.3028 0.116 Uiso 1 1 calc R . .
C16 C 0.0693(2) 0.3625(6) 0.7255(3) 0.0845(18) Uani 1 1 d . . .
H16A H 0.0788 0.4381 0.7327 0.127 Uiso 1 1 calc R . .
H16B H 0.0899 0.3166 0.7652 0.127 Uiso 1 1 calc R . .
H16C H 0.0450 0.3592 0.7270 0.127 Uiso 1 1 calc R . .
C17 C 0.06060(19) 0.3214(5) 0.6501(3) 0.0709(16) Uani 1 1 d . . .
H17A H 0.0338 0.3529 0.6141 0.085 Uiso 1 1 calc R . .
C18 C 0.05349(19) 0.2005(5) 0.6418(3) 0.0696(15) Uani 1 1 d . . .
H18A H 0.0780 0.1628 0.6801 0.083 Uiso 1 1 calc R . .
H18B H 0.0321 0.1826 0.6512 0.083 Uiso 1 1 calc R . .
C7 C 0.2751(3) 0.5808(6) 0.5761(5) 0.073(3) Uani 0.625(7) 1 d PU A 1
H7A H 0.2463 0.5919 0.5510 0.110 Uiso 0.625(7) 1 calc PR A 1
H7B H 0.2817 0.5554 0.5399 0.110 Uiso 0.625(7) 1 calc PR A 1
H7C H 0.2888 0.6499 0.5980 0.110 Uiso 0.625(7) 1 calc PR A 1
C8 C 0.2879(3) 0.4977(8) 0.6360(7) 0.068(3) Uani 0.625(7) 1 d PU A 1
H8A H 0.2837 0.5306 0.6747 0.082 Uiso 0.625(7) 1 calc PR A 1
C9 C 0.3324(3) 0.4791(7) 0.6729(6) 0.057(2) Uani 0.625(7) 1 d PU A 1
H9A H 0.3464 0.5501 0.6886 0.068 Uiso 0.625(7) 1 calc PR A 1
H9B H 0.3379 0.4454 0.6366 0.068 Uiso 0.625(7) 1 calc PR A 1
C7B C 0.3549(4) 0.5864(11) 0.6858(9) 0.075(4) Uani 0.375(7) 1 d PU A 2
H7L H 0.3675 0.6419 0.7250 0.113 Uiso 0.375(7) 1 calc PR A 2
H7M H 0.3375 0.6221 0.6376 0.113 Uiso 0.375(7) 1 calc PR A 2
H7N H 0.3755 0.5447 0.6838 0.113 Uiso 0.375(7) 1 calc PR A 2
C8B C 0.2997(5) 0.4745(11) 0.6194(8) 0.044(3) Uani 0.375(7) 1 d PU A 2
H8L H 0.2862 0.5407 0.5899 0.053 Uiso 0.375(7) 1 calc PR A 2
H8M H 0.3144 0.4399 0.5986 0.053 Uiso 0.375(7) 1 calc PR A 2
C9B C 0.3290(4) 0.5050(11) 0.7038(8) 0.045(3) Uani 0.375(7) 1 d PU A 2
H9L H 0.3155 0.5430 0.7265 0.054 Uiso 0.375(7) 1 calc PR A 2
N5 N 0.26859(12) 0.3927(3) 0.6175(3) 0.0748(13) Uani 1 1 d . . .
H5F H 0.2682 0.3670 0.5762 0.090 Uiso 0.625(7) 1 calc PR A 1
H5G H 0.2426 0.4032 0.6040 0.090 Uiso 0.625(7) 1 calc PR A 1
H5B H 0.2550 0.3601 0.5714 0.090 Uiso 0.375(7) 1 calc PR A 2
H5C H 0.2505 0.4317 0.6230 0.090 Uiso 0.375(7) 1 calc PR A 2
N6 N 0.34776(10) 0.4045(3) 0.7409(2) 0.0484(8) Uani 1 1 d . . .
H6C H 0.3515 0.4459 0.7804 0.058 Uiso 0.625(7) 1 calc PR A 1
H6D H 0.3722 0.3777 0.7530 0.058 Uiso 0.625(7) 1 calc PR A 1
H6F H 0.3636 0.4201 0.7910 0.058 Uiso 0.375(7) 1 d PR A 2
H6G H 0.3643 0.3819 0.7250 0.058 Uiso 0.375(7) 1 d PR A 2
C10 C 0.0228(4) -0.0586(10) 0.3355(7) 0.074(4) Uani 0.441(9) 1 d PU B 1
H10A H -0.0063 -0.0523 0.3073 0.111 Uiso 0.441(9) 1 calc PR B 1
H10B H 0.0312 -0.1127 0.3753 0.111 Uiso 0.441(9) 1 calc PR B 1
H10C H 0.0316 -0.0818 0.3020 0.111 Uiso 0.441(9) 1 calc PR B 1
C10B C 0.0889(3) -0.0425(7) 0.3528(6) 0.074(3) Uani 0.559(9) 1 d PU B 2
H10F H 0.1174 -0.0578 0.3767 0.111 Uiso 0.559(9) 1 calc PR B 2
H10G H 0.0791 -0.0086 0.3041 0.111 Uiso 0.559(9) 1 calc PR B 2
H10H H 0.0745 -0.1109 0.3462 0.111 Uiso 0.559(9) 1 calc PR B 2
C11 C 0.0819(2) 0.0374(6) 0.4033(4) 0.0892(19) Uani 1 1 d . . .
H11A H 0.0892 0.0050 0.3690 0.107 Uiso 0.441(9) 1 calc PR B 1
H11B H 0.0925 -0.0105 0.4475 0.107 Uiso 0.441(9) 1 calc PR B 1
H11F H 0.0910 -0.0034 0.4506 0.107 Uiso 0.559(9) 1 calc PR B 2
C12 C 0.03989(17) 0.0438(5) 0.3670(3) 0.0790(17) Uani 1 1 d . B .
H12A H 0.0314 0.0933 0.3235 0.095 Uiso 0.441(9) 1 calc PR B 1
H12F H 0.0288 -0.0310 0.3546 0.095 Uiso 0.559(9) 1 calc PR B 2
H12G H 0.0294 0.0843 0.3196 0.095 Uiso 0.559(9) 1 calc PR B 2
N3 N 0.33037(12) 0.1851(3) 0.6369(2) 0.0525(9) Uani 1 1 d . . .
H3C H 0.3215 0.2355 0.5992 0.063 Uiso 0.625(7) 1 calc PR A 1
H3D H 0.3576 0.1894 0.6652 0.063 Uiso 0.625(7) 1 calc PR A 1
H3G H 0.3123 0.2094 0.5894 0.063 Uiso 0.375(7) 1 d PR A 2
H3H H 0.3533 0.2246 0.6540 0.063 Uiso 0.375(7) 1 d PR A 2
N4 N 0.30135(10) 0.0205(3) 0.6946(2) 0.0458(8) Uani 1 1 d . . .
H4G H 0.3107 -0.0172 0.7384 0.055 Uiso 0.625(7) 1 calc PR A 1
H4H H 0.2756 -0.0016 0.6627 0.055 Uiso 0.625(7) 1 calc PR A 1
H4D H 0.3096 -0.0183 0.7378 0.055 Uiso 0.375(7) 1 d PR A 2
H4E H 0.2754 0.0010 0.6610 0.055 Uiso 0.375(7) 1 d PR A 2
C4 C 0.3085(6) -0.1286(10) 0.6162(10) 0.080(5) Uani 0.625(7) 1 d PDU A 1
H4A H 0.3061 -0.1840 0.6472 0.120 Uiso 0.625(7) 1 calc PR A 1
H4B H 0.3275 -0.1532 0.6030 0.120 Uiso 0.625(7) 1 calc PR A 1
H4C H 0.2824 -0.1171 0.5707 0.120 Uiso 0.625(7) 1 calc PR A 1
C5 C 0.3242(3) -0.0124(8) 0.6633(6) 0.061(2) Uani 0.625(7) 1 d PDU A 1
H5A H 0.3530 -0.0176 0.7030 0.073 Uiso 0.625(7) 1 calc PR A 1
C6 C 0.3180(3) 0.0693(8) 0.6029(6) 0.061(2) Uani 0.625(7) 1 d PU A 1
H6A H 0.2896 0.0695 0.5622 0.073 Uiso 0.625(7) 1 calc PR A 1
H6B H 0.3341 0.0472 0.5817 0.073 Uiso 0.625(7) 1 calc PR A 1
C4B C 0.3196(8) -0.1294(15) 0.6405(15) 0.066(6) Uani 0.375(7) 1 d PDU A 2
H4L H 0.3205 -0.1551 0.6853 0.099 Uiso 0.375(7) 1 calc PR A 2
H4M H 0.3460 -0.1369 0.6474 0.099 Uiso 0.375(7) 1 calc PR A 2
H4I H 0.3004 -0.1731 0.5975 0.099 Uiso 0.375(7) 1 calc PR A 2
C5B C 0.3060(5) 0.0009(12) 0.6256(9) 0.048(3) Uani 0.375(7) 1 d PDU A 2
H5L H 0.2807 0.0135 0.5767 0.057 Uiso 0.375(7) 1 calc PR A 2
C6B C 0.3411(5) 0.0698(12) 0.6355(10) 0.053(3) Uani 0.375(7) 1 d PU A 2
H6L H 0.3659 0.0505 0.6827 0.064 Uiso 0.375(7) 1 calc PR A 2
H6M H 0.3451 0.0571 0.5936 0.064 Uiso 0.375(7) 1 calc PR A 2

loop_
_atom_site_aniso_label
_atom_site_aniso_U_11
_atom_site_aniso_U_22
_atom_site_aniso_U_33
_atom_site_aniso_U_23
_atom_site_aniso_U_13
_atom_site_aniso_U_12
Pr1 0.02124(12) 0.02794(12) 0.03558(13) 0.00228(7) 0.01268(10) 0.00142(7)
Pr2 0.02049(12) 0.03380(13) 0.02883(12) 0.00271(7) 0.01284(9) 0.00244(7)
As1 0.01860(19) 0.0297(2) 0.0313(2) 0.00102(13) 0.01139(17) 0.00053(12)
As2 0.0190(2) 0.0418(2) 0.0428(3) 0.00441(17) 0.0119(2) 0.00505(15)
S1 0.0192(4) 0.0372(5) 0.0424(5) 0.0065(4) 0.0126(4) 0.0026(3)
S2 0.0398(5) 0.0363(5) 0.0555(6) -0.0109(4) 0.0225(5) -0.0014(4)
S3 0.0388(6) 0.0716(8) 0.0374(6) 0.0117(5) 0.0218(5) 0.0045(5)
S4 0.0197(4) 0.0324(5) 0.0505(6) 0.0058(4) 0.0115(4) -0.0002(3)
S5 0.0273(5) 0.0616(7) 0.0867(9) 0.0378(6) 0.0241(6) 0.0078(5)
S6 0.0298(5) 0.0669(7) 0.0626(7) -0.0242(6) 0.0217(5) -0.0034(5)
S7 0.0309(5) 0.0543(6) 0.0629(7) 0.0257(5) 0.0220(5) 0.0076(4)
S8 0.0348(6) 0.0780(8) 0.0574(7) -0.0248(6) 0.0148(5) 0.0121(5)
N1 0.060(2) 0.045(2) 0.071(3) 0.0048(18) 0.046(2) -0.0011(17)
N2 0.0358(18) 0.0468(19) 0.049(2) -0.0003(16) 0.0185(16) -0.0015(15)
N7 0.049(2) 0.052(2) 0.059(2) -0.0139(18) 0.0264(19) 0.0027(17)
N8 0.057(2) 0.089(3) 0.058(2) 0.008(2) 0.036(2) 0.029(2)
N9 0.0396(18) 0.0431(18) 0.0354(17) -0.0019(14) 0.0179(15) 0.0033(14)
N10 0.0269(15) 0.0368(17) 0.0379(17) 0.0010(13) 0.0152(14) 0.0003(12)
N11 0.075(3) 0.048(2) 0.042(2) -0.0071(16) 0.034(2) -0.0171(19)
N12 0.0379(18) 0.0400(18) 0.052(2) 0.0049(15) 0.0261(16) -0.0012(14)
C1 0.114(5) 0.083(4) 0.064(4) -0.009(3) 0.049(4) -0.010(4)
C2 0.072(4) 0.086(4) 0.053(3) -0.013(3) 0.035(3) -0.024(3)
C3 0.124(5) 0.056(3) 0.071(4) 0.011(3) 0.067(4) 0.008(3)
C13 0.092(4) 0.048(3) 0.073(3) 0.016(2) 0.045(3) -0.002(3)
C14 0.157(6) 0.040(3) 0.058(3) 0.007(2) 0.059(4) -0.004(3)
C15 0.173(7) 0.062(3) 0.046(3) 0.001(3) 0.051(4) -0.027(4)
C16 0.099(5) 0.098(5) 0.066(4) -0.015(3) 0.050(4) -0.014(4)
C17 0.098(4) 0.073(4) 0.067(4) -0.018(3) 0.061(4) -0.015(3)
C18 0.097(4) 0.065(3) 0.066(4) 0.002(3) 0.056(3) -0.019(3)
C7 0.071(5) 0.043(4) 0.071(5) 0.027(4) 0.013(4) 0.005(4)
C8 0.049(5) 0.049(5) 0.094(6) 0.020(4) 0.029(4) 0.006(4)
C9 0.048(4) 0.040(4) 0.073(6) 0.013(4) 0.025(4) -0.008(3)
C7B 0.077(9) 0.050(7) 0.075(8) -0.001(6) 0.023(7) -0.019(6)
C8B 0.053(7) 0.031(5) 0.054(6) 0.007(5) 0.031(5) 0.004(5)
C9B 0.052(6) 0.032(5) 0.052(7) -0.007(5) 0.028(5) -0.009(5)
N5 0.043(2) 0.062(3) 0.084(3) 0.035(2) 0.009(2) -0.0050(19)
N6 0.0389(19) 0.0446(19) 0.056(2) 0.0053(16) 0.0212(17) -0.0058(15)
C10 0.076(8) 0.059(7) 0.082(9) -0.030(6) 0.038(7) -0.023(6)
C10B 0.110(8) 0.039(5) 0.110(8) -0.006(5) 0.084(7) 0.009(5)
C11 0.097(5) 0.088(4) 0.109(5) -0.017(4) 0.072(4) 0.020(4)
C12 0.067(3) 0.074(4) 0.072(4) -0.033(3) 0.020(3) 0.013(3)
N3 0.058(2) 0.051(2) 0.057(2) 0.0011(18) 0.036(2) -0.0068(18)
N4 0.048(2) 0.0370(18) 0.052(2) -0.0020(15) 0.0267(18) -0.0049(15)
C4 0.110(12) 0.041(5) 0.082(10) -0.025(5) 0.045(8) -0.002(6)
C5 0.063(6) 0.053(4) 0.073(7) -0.009(5) 0.040(5) 0.000(4)
C6 0.074(6) 0.061(5) 0.069(6) -0.014(4) 0.052(5) -0.010(5)
C4B 0.064(10) 0.058(9) 0.069(12) -0.043(8) 0.029(9) -0.011(7)
C5B 0.058(8) 0.044(6) 0.052(7) -0.025(6) 0.037(6) -0.012(6)
C6B 0.052(7) 0.054(6) 0.066(8) -0.007(6) 0.039(6) 0.006(6)

loop_
_atom_type_symbol
_atom_type_description
_atom_type_scat_dispersion_real
_atom_type_scat_dispersion_imag
_atom_type_scat_source
C C 0.0033 0.0016 'International Tables Vol C Tables 4.2.6.8 and 6.1.1.4'
H H 0.0000 0.0000 'International Tables Vol C Tables 4.2.6.8 and 6.1.1.4'
As As 0.0499 2.0058 'International Tables Vol C Tables 4.2.6.8 and 6.1.1.4'
N N 0.0061 0.0033 'International Tables Vol C Tables 4.2.6.8 and 6.1.1.4'
S S 0.1246 0.1234 'International Tables Vol C Tables 4.2.6.8 and 6.1.1.4'
Pr Pr -0.2180 2.8214 'International Tables Vol C Tables 4.2.6.8 and 6.1.1.4'

loop_
_geom_angle_atom_site_label_1
_geom_angle_atom_site_label_2
_geom_angle_atom_site_label_3
_geom_angle
_geom_angle_site_symmetry_3
N4 Pr1 N2 130.85(11) .
N4 Pr1 N6 133.27(11) .
N2 Pr1 N6 69.46(11) .
N4 Pr1 N5 124.33(14) .
N2 Pr1 N5 104.75(14) .
N6 Pr1 N5 62.80(11) .
N4 Pr1 N3 64.46(11) .
N2 Pr1 N3 137.74(11) .
N6 Pr1 N3 74.82(11) .
N5 Pr1 N3 77.12(14) .
N4 Pr1 N1 72.40(11) .
N2 Pr1 N1 64.22(11) .
N6 Pr1 N1 129.99(12) .
N5 Pr1 N1 146.85(13) .
N3 Pr1 N1 133.00(12) .
N4 Pr1 S4 69.60(8) .
N2 Pr1 S4 75.40(8) .
N6 Pr1 S4 80.00(8) .
N5 Pr1 S4 138.94(9) .
N3 Pr1 S4 76.87(9) .
N1 Pr1 S4 71.28(8) .
N4 Pr1 S8 115.56(8) .
N2 Pr1 S8 71.53(8) .
N6 Pr1 S8 110.85(8) .
N5 Pr1 S8 75.50(11) .
N3 Pr1 S8 144.71(9) .
N1 Pr1 S8 71.36(9) .
S4 Pr1 S8 137.97(3) .
N4 Pr1 S6 67.32(8) .
N2 Pr1 S6 139.52(7) .
N6 Pr1 S6 129.11(8) .
N5 Pr1 S6 68.41(9) .
N3 Pr1 S6 81.34(9) .
N1 Pr1 S6 99.01(9) .
S4 Pr1 S6 136.73(3) .
S8 Pr1 S6 68.14(3) .
N11 Pr2 N9 134.35(11) .
N11 Pr2 N7 133.02(11) .
N9 Pr2 N7 79.03(11) .
N11 Pr2 N10 71.00(10) .
N9 Pr2 N10 64.63(9) .
N7 Pr2 N10 136.89(11) .
N11 Pr2 N12 64.38(10) .
N9 Pr2 N12 135.91(10) .
N7 Pr2 N12 68.93(11) .
N10 Pr2 N12 123.43(9) .
N11 Pr2 N8 144.97(13) .
N9 Pr2 N8 72.62(11) .
N7 Pr2 N8 63.22(12) .
N10 Pr2 N8 121.30(11) .
N12 Pr2 N8 115.22(13) .
N11 Pr2 S5 84.46(9) .
N9 Pr2 S5 88.66(7) .
N7 Pr2 S5 136.09(8) .
N10 Pr2 S5 68.01(6) .
N12 Pr2 S5 135.42(8) .
N8 Pr2 S5 72.87(10) .
N11 Pr2 S7 76.36(9) .
N9 Pr2 S7 141.50(7) .
N7 Pr2 S7 94.98(9) .
N10 Pr2 S7 127.84(7) .
N12 Pr2 S7 72.68(7) .
N8 Pr2 S7 70.86(9) .
S5 Pr2 S7 69.36(3) .
N11 Pr2 S1 80.50(9) 8_455
N9 Pr2 S1 72.48(7) 8_455
N7 Pr2 S1 81.92(8) 8_455
N10 Pr2 S1 66.08(6) 8_455
N12 Pr2 S1 73.69(7) 8_455
N8 Pr2 S1 134.31(9) 8_455
S5 Pr2 S1 134.09(3) 8_455
S7 Pr2 S1 144.94(3) 8_455
S2 As1 S1 110.94(4) .
S2 As1 S4 109.04(4) .
S1 As1 S4 106.02(4) .
S2 As1 S3 111.49(5) .
S1 As1 S3 110.01(4) .
S4 As1 S3 109.16(4) .
S5 As2 S8 109.09(6) .
S5 As2 S7 107.04(4) .
S8 As2 S7 112.50(5) .
S5 As2 S6 110.82(6) .
S8 As2 S6 105.87(4) .
S7 As2 S6 111.55(5) .
As1 S1 Pr2 116.41(4) 8_556
As1 S4 Pr1 117.91(4) .
As2 S5 Pr2 92.56(4) .
As2 S6 Pr1 90.82(4) .
As2 S7 Pr2 90.93(3) .
As2 S8 Pr1 95.05(4) .
C3 N1 Pr1 115.0(3) .
C3 N1 H1D 108.5 .
Pr1 N1 H1D 108.5 .
C3 N1 H1E 108.5 .
Pr1 N1 H1E 108.5 .
H1D N1 H1E 107.5 .
C2 N2 Pr1 116.9(3) .
C2 N2 H2B 108.1 .
Pr1 N2 H2B 108.1 .
C2 N2 H2C 108.1 .
Pr1 N2 H2C 108.1 .
H2B N2 H2C 107.3 .
C12 N7 Pr2 114.9(3) .
C12 N7 H7D 108.5 .
Pr2 N7 H7D 108.5 .
C12 N7 H7E 108.5 .
Pr2 N7 H7E 108.5 .
H7D N7 H7E 107.5 .
C11 N8 Pr2 114.4(3) .
C11 N8 H8B 108.7 .
Pr2 N8 H8B 108.7 .
C11 N8 H8C 108.7 .
Pr2 N8 H8C 108.7 .
H8B N8 H8C 107.6 .
C15 N9 Pr2 112.4(3) .
C15 N9 H9C 109.1 .
Pr2 N9 H9C 109.1 .
C15 N9 H9D 109.1 .
Pr2 N9 H9D 109.1 .
H9C N9 H9D 107.9 .
C14 N10 Pr2 116.4(3) .
C14 N10 H10D 108.2 .
Pr2 N10 H10D 108.2 .
C14 N10 H10E 108.2 .
Pr2 N10 H10E 108.2 .
H10D N10 H10E 107.3 .
C17 N11 Pr2 115.3(3) .
C17 N11 H11C 108.4 .
Pr2 N11 H11C 108.4 .
C17 N11 H11D 108.4 .
Pr2 N11 H11D 108.4 .
H11C N11 H11D 107.5 .
C18 N12 Pr2 116.3(3) .
C18 N12 H12B 108.2 .
Pr2 N12 H12B 108.2 .
C18 N12 H12C 108.2 .
Pr2 N12 H12C 108.2 .
H12B N12 H12C 107.4 .
C2 C1 H1A 109.5 .
C2 C1 H1B 109.5 .
H1A C1 H1B 109.5 .
C2 C1 H1C 109.5 .
H1A C1 H1C 109.5 .
H1B C1 H1C 109.5 .
C3 C2 C1 113.8(5) .
C3 C2 N2 109.7(4) .
C1 C2 N2 114.4(4) .
C3 C2 H2A 106.1 .
C1 C2 H2A 106.1 .
N2 C2 H2A 106.1 .
C2 C3 N1 114.1(4) .
C2 C3 H3A 108.7 .
N1 C3 H3A 108.7 .
C2 C3 H3B 108.7 .
N1 C3 H3B 108.7 .
H3A C3 H3B 107.6 .
C14 C13 H13A 109.5 .
C14 C13 H13B 109.5 .
H13A C13 H13B 109.5 .
C14 C13 H13C 109.5 .
H13A C13 H13C 109.5 .
H13B C13 H13C 109.5 .
C15 C14 N10 116.6(4) .
C15 C14 C13 121.0(5) .
N10 C14 C13 114.6(4) .
C15 C14 H14A 99.3 .
N10 C14 H14A 99.3 .
C13 C14 H14A 99.3 .
C14 C15 N9 120.0(5) .
C14 C15 H15A 107.3 .
N9 C15 H15A 107.3 .
C14 C15 H15B 107.3 .
N9 C15 H15B 107.3 .
H15A C15 H15B 106.9 .
C17 C16 H16A 109.5 .
C17 C16 H16B 109.5 .
H16A C16 H16B 109.5 .
C17 C16 H16C 109.5 .
H16A C16 H16C 109.5 .
H16B C16 H16C 109.5 .
N11 C17 C18 113.9(4) .
N11 C17 C16 118.2(5) .
C18 C17 C16 112.0(5) .
N11 C17 H17A 103.5 .
C18 C17 H17A 103.5 .
C16 C17 H17A 103.5 .
N12 C18 C17 113.8(4) .
N12 C18 H18A 108.8 .
C17 C18 H18A 108.8 .
N12 C18 H18B 108.8 .
C17 C18 H18B 108.8 .
H18A C18 H18B 107.7 .
N5 C8 C7 119.0(9) .
N5 C8 C9 108.1(8) .
C7 C8 C9 108.8(9) .
N5 C8 H8A 106.8 .
C7 C8 H8A 106.8 .
C9 C8 H8A 106.8 .
C8 C9 N6 110.6(7) .
C8 C9 H9A 109.5 .
N6 C9 H9A 109.5 .
C8 C9 H9B 109.5 .
N6 C9 H9B 109.5 .
H9A C9 H9B 108.1 .
C9B C7B H7L 109.5 .
C9B C7B H7M 109.5 .
H7L C7B H7M 109.5 .
C9B C7B H7N 109.5 .
H7L C7B H7N 109.5 .
H7M C7B H7N 109.5 .
N5 C8B C9B 106.3(10) .
N5 C8B H8L 110.5 .
C9B C8B H8L 110.5 .
N5 C8B H8M 110.5 .
C9B C8B H8M 110.5 .
H8L C8B H8M 108.7 .
N6 C9B C8B 105.9(10) .
N6 C9B C7B 116.5(11) .
C8B C9B C7B 93.5(11) .
N6 C9B H9L 113.0 .
C8B C9B H9L 113.0 .
C7B C9B H9L 113.0 .
C8 N5 Pr1 117.9(5) .
C8B N5 Pr1 115.0(6) .
C8 N5 H5F 107.8 .
C8B N5 H5F 82.3 .
Pr1 N5 H5F 107.8 .
C8 N5 H5G 107.8 .
C8B N5 H5G 130.7 .
Pr1 N5 H5G 107.8 .
H5F N5 H5G 107.2 .
C8 N5 H5B 127.3 .
C8B N5 H5B 108.5 .
Pr1 N5 H5B 108.5 .
H5G N5 H5B 78.4 .
C8 N5 H5C 80.7 .
C8B N5 H5C 108.5 .
Pr1 N5 H5C 108.5 .
H5F N5 H5C 132.3 .
H5B N5 H5C 107.5 .
C9B N6 Pr1 117.6(6) .
C9 N6 Pr1 115.4(4) .
C9B N6 H6C 79.2 .
C9 N6 H6C 108.4 .
Pr1 N6 H6C 108.4 .
C9B N6 H6D 128.6 .
C9 N6 H6D 108.4 .
Pr1 N6 H6D 108.4 .
H6C N6 H6D 107.5 .
C9B N6 H6F 106.9 .
C9 N6 H6F 130.3 .
Pr1 N6 H6F 108.6 .
H6D N6 H6F 77.1 .
C9B N6 H6G 108.8 .
C9 N6 H6G 81.1 .
Pr1 N6 H6G 107.2 .
H6C N6 H6G 133.8 .
H6F N6 H6G 107.4 .
C12 C10 H10A 109.5 .
C12 C10 H10B 109.5 .
C12 C10 H10C 109.5 .
C11 C10B H10F 109.5 .
C11 C10B H10G 109.5 .
H10F C10B H10G 109.5 .
C11 C10B H10H 109.5 .
H10F C10B H10H 109.5 .
H10G C10B H10H 109.5 .
C12 C11 N8 110.5(5) .
C12 C11 C10B 104.0(6) .
N8 C11 C10B 124.5(6) .
C12 C11 H11A 109.5 .
N8 C11 H11A 109.5 .
C12 C11 H11B 109.5 .
N8 C11 H11B 109.5 .
C10B C11 H11B 97.6 .
H11A C11 H11B 108.1 .
C12 C11 H11F 105.5 .
N8 C11 H11F 105.5 .
C10B C11 H11F 105.5 .
H11A C11 H11F 116.1 .
C10 C12 C11 109.8(7) .
C10 C12 N7 116.9(7) .
C11 C12 N7 113.9(5) .
C10 C12 H12A 105.0 .
C11 C12 H12A 105.0 .
N7 C12 H12A 105.0 .
C11 C12 H12F 108.8 .
N7 C12 H12F 108.8 .
H12A C12 H12F 115.5 .
C10 C12 H12G 97.2 .
C11 C12 H12G 108.8 .
N7 C12 H12G 108.8 .
H12F C12 H12G 107.7 .
C6B N3 Pr1 116.9(6) .
C6 N3 Pr1 111.4(4) .
C6B N3 H3C 127.4 .
C6 N3 H3C 109.3 .
Pr1 N3 H3C 109.3 .
C6B N3 H3D 79.5 .
C6 N3 H3D 109.3 .
Pr1 N3 H3D 109.3 .
H3C N3 H3D 108.0 .
C6B N3 H3G 110.6 .
C6 N3 H3G 85.2 .
Pr1 N3 H3G 107.3 .
H3D N3 H3G 131.3 .
C6B N3 H3H 106.0 .
C6 N3 H3H 132.2 .
Pr1 N3 H3H 108.4 .
H3C N3 H3H 80.5 .
H3G N3 H3H 107.2 .
C5 N4 Pr1 118.1(4) .
C5B N4 Pr1 112.5(6) .
C5 N4 H4G 107.8 .
C5B N4 H4G 132.1 .
Pr1 N4 H4G 107.8 .
C5 N4 H4H 107.8 .
C5B N4 H4H 84.3 .
Pr1 N4 H4H 107.8 .
H4G N4 H4H 107.1 .
C5 N4 H4D 109.3 .
C5B N4 H4D 132.9 .
Pr1 N4 H4D 108.4 .
H4H N4 H4D 104.6 .
C5 N4 H4E 106.8 .
C5B N4 H4E 82.6 .
Pr1 N4 H4E 106.3 .
H4G N4 H4E 109.9 .
H4D N4 H4E 107.4 .
C5 C4 H4A 109.5 .
C5 C4 H4B 109.5 .
H4A C4 H4B 109.5 .
C5 C4 H4C 109.5 .
H4A C4 H4C 109.5 .
H4B C4 H4C 109.5 .
N4 C5 C6 109.6(8) .
N4 C5 C4 113.0(12) .
C6 C5 C4 102.5(12) .
N4 C5 H5A 110.5 .
C6 C5 H5A 110.5 .
C4 C5 H5A 110.5 .
C5 C6 N3 109.9(7) .
C5 C6 H6A 109.7 .
N3 C6 H6A 109.7 .
C5 C6 H6B 109.7 .
N3 C6 H6B 109.7 .
H6A C6 H6B 108.2 .
C5B C4B H4L 109.5 .
C5B C4B H4M 109.5 .
H4L C4B H4M 109.5 .
C5B C4B H4I 109.5 .
H4L C4B H4I 109.5 .
H4M C4B H4I 109.5 .
C6B C5B N4 109.0(11) .
C6B C5B C4B 108.6(17) .
N4 C5B C4B 99.0(15) .
C6B C5B H5L 113.1 .
N4 C5B H5L 113.1 .
C4B C5B H5L 113.1 .
N3 C6B C5B 106.1(11) .
N3 C6B H6L 110.5 .
C5B C6B H6L 110.5 .
N3 C6B H6M 110.5 .
C5B C6B H6M 110.5 .
H6L C6B H6M 108.7 .

loop_
_geom_bond_atom_site_label_1
_geom_bond_atom_site_label_2
_geom_bond_distance
_geom_bond_site_symmetry_2
Pr1 N4 2.632(3) .
Pr1 N2 2.650(3) .
Pr1 N6 2.657(3) .
Pr1 N5 2.669(4) .
Pr1 N3 2.672(3) .
Pr1 N1 2.674(3) .
Pr1 S4 2.9784(9) .
Pr1 S8 2.9912(11) .
Pr1 S6 3.1418(11) .
Pr2 N11 2.629(3) .
Pr2 N9 2.648(3) .
Pr2 N7 2.650(4) .
Pr2 N10 2.650(3) .
Pr2 N12 2.654(3) .
Pr2 N8 2.699(4) .
Pr2 S5 3.0097(10) .
Pr2 S7 3.0653(10) .
Pr2 S1 3.0711(8) 8_455
As1 S2 2.1488(10) .
As1 S1 2.1558(9) .
As1 S4 2.1660(9) .
As1 S3 2.1665(11) .
As2 S5 2.1466(11) .
As2 S8 2.1525(12) .
As2 S7 2.1527(11) .
As2 S6 2.1558(11) .
S1 Pr2 3.0711(8) 8_556
N1 C3 1.470(6) .
N1 H1D 0.9000 .
N1 H1E 0.9000 .
N2 C2 1.493(6) .
N2 H2B 0.9000 .
N2 H2C 0.9000 .
N7 C12 1.488(6) .
N7 H7D 0.9000 .
N7 H7E 0.9000 .
N8 C11 1.451(8) .
N8 H8B 0.9000 .
N8 H8C 0.9000 .
N9 C15 1.434(6) .
N9 H9C 0.9000 .
N9 H9D 0.9000 .
N10 C14 1.446(5) .
N10 H10D 0.9000 .
N10 H10E 0.9000 .
N11 C17 1.412(6) .
N11 H11C 0.9000 .
N11 H11D 0.9000 .
N12 C18 1.438(6) .
N12 H12B 0.9000 .
N12 H12C 0.9000 .
C1 C2 1.468(7) .
C1 H1A 0.9600 .
C1 H1B 0.9600 .
C1 H1C 0.9600 .
C2 C3 1.461(8) .
C2 H2A 0.9800 .
C3 H3A 0.9700 .
C3 H3B 0.9700 .
C13 C14 1.498(7) .
C13 H13A 0.9600 .
C13 H13B 0.9600 .
C13 H13C 0.9600 .
C14 C15 1.364(7) .
C14 H14A 0.9800 .
C15 H15A 0.9700 .
C15 H15B 0.9700 .
C16 C17 1.492(7) .
C16 H16A 0.9600 .
C16 H16B 0.9600 .
C16 H16C 0.9600 .
C17 C18 1.469(8) .
C17 H17A 0.9800 .
C18 H18A 0.9700 .
C18 H18B 0.9700 .
C7 C8 1.458(12) .
C7 H7A 0.9600 .
C7 H7B 0.9600 .
C7 H7C 0.9600 .
C8 N5 1.411(10) .
C8 C9 1.489(13) .
C8 H8A 0.9800 .
C9 N6 1.500(9) .
C9 H9A 0.9700 .
C9 H9B 0.9700 .
C7B C9B 1.580(19) .
C7B H7L 0.9600 .
C7B H7M 0.9600 .
C7B H7N 0.9600 .
C8B N5 1.538(15) .
C8B C9B 1.54(2) .
C8B H8L 0.9700 .
C8B H8M 0.9700 .
C9B N6 1.409(14) .
C9B H9L 0.9800 .
N5 H5F 0.9000 .
N5 H5G 0.9000 .
N5 H5B 0.9000 .
N5 H5C 0.9000 .
N6 H6C 0.9000 .
N6 H6D 0.9000 .
N6 H6F 0.9035 .
N6 H6G 0.9007 .
C10 C12 1.386(11) .
C10 H10A 0.9600 .
C10 H10B 0.9600 .
C10 H10C 0.9600 .
C10B C11 1.541(9) .
C10B H10F 0.9600 .
C10B H10G 0.9600 .
C10B H10H 0.9600 .
C11 C12 1.391(8) .
C11 H11A 0.9700 .
C11 H11B 0.9700 .
C11 H11F 0.9800 .
C12 H12A 0.9800 .
C12 H12F 0.9700 .
C12 H12G 0.9700 .
N3 C6B 1.449(14) .
N3 C6 1.517(10) .
N3 H3C 0.9000 .
N3 H3D 0.9000 .
N3 H3G 0.9029 .
N3 H3H 0.9003 .
N4 C5 1.401(11) .
N4 C5B 1.546(14) .
N4 H4G 0.9000 .
N4 H4H 0.9000 .
N4 H4D 0.9030 .
N4 H4E 0.9010 .
C4 C5 1.623(10) .
C4 H4A 0.9600 .
C4 H4B 0.9600 .
C4 H4C 0.9600 .
C5 C6 1.503(15) .
C5 H5A 0.9800 .
C6 H6A 0.9700 .
C6 H6B 0.9700 .
C4B C5B 1.627(12) .
C4B H4L 0.9600 .
C4B H4M 0.9600 .
C4B H4I 0.9600 .
C5B C6B 1.51(2) .
C5B H5L 0.9800 .
C6B H6L 0.9700 .
C6B H6M 0.9700 .
